data_7006871
loop_
_publ_author_name
'Weber, Lothar'
'Domke, Imme'
'Schmidt, Christian'
'Braun, Thomas'
'Stammler, Hans-Georg'
'Neumann, Beate'

_publ_section_title
;
 Syntheses, structures, luminescence and electrochemistry of benzene-
 and biphenyl-centered bis- and tris-1,3,2-diazaboroles and
 -1,3,2-diazaborolidines.
;
_journal_issue 17
_journal_name_full 'Dalton transactions (Cambridge, England : 2003)'
_journal_page_first 2127
_journal_page_last 2132
_journal_paper_doi 10.1039/b514920g
_journal_year 2006
_chemical_formula_moiety 'C36 H63 B3 N6'
_chemical_formula_sum 'C36 H63 B3 N6'
_chemical_formula_weight 612.35
_chemical_name_systematic
;
?
;
_space_group_IT_number 14
_symmetry_cell_setting monoclinic
_symmetry_space_group_name_Hall '-P 2yn'
_symmetry_space_group_name_H-M 'P 1 21/n 1'
_atom_sites_solution_hydrogens geom
_atom_sites_solution_primary direct
_atom_sites_solution_secondary difmap
_audit_creation_method SHELXL-97
_cell_angle_alpha 90.00
_cell_angle_beta 93.2260(16)
_cell_angle_gamma 90.00
_cell_formula_units_Z 4
_cell_length_a 10.7200(3)
_cell_length_b 16.2980(5)
_cell_length_c 21.5920(5)
_cell_measurement_reflns_used 8845
_cell_measurement_temperature 95(2)
_cell_measurement_theta_max 27.48
_cell_measurement_theta_min 2.91
_cell_volume 3766.46(18)
_computing_cell_refinement 'HKL Scalepack(Otwinowski & Minor 1997)'
_computing_data_collection KappaCCCD
_computing_data_reduction 'Denzo and Scalepack (Otwinowski & Minor 1997)'
_computing_molecular_graphics 'SHELXTL-PLUS (1990)'
_computing_publication_material 'SHELXL-97 (Sheldrick, 1997)'
_computing_structure_refinement 'SHELXL-97 (Sheldrick, 1997)'
_computing_structure_solution 'SHELXS-97 (Sheldrick, 1990)'
_diffrn_ambient_temperature 95(2)
_diffrn_measured_fraction_theta_full 0.997
_diffrn_measured_fraction_theta_max 0.997
_diffrn_measurement_device_type KappaCCD
_diffrn_measurement_method CCD
_diffrn_radiation_monochromator graphite
_diffrn_radiation_source 'fine-focus sealed tube'
_diffrn_radiation_type MoK\a
_diffrn_radiation_wavelength 0.71073
_diffrn_reflns_av_R_equivalents 0.118
_diffrn_reflns_av_sigmaI/netI 0.0998
_diffrn_reflns_limit_h_max 13
_diffrn_reflns_limit_h_min -13
_diffrn_reflns_limit_k_max 21
_diffrn_reflns_limit_k_min -19
_diffrn_reflns_limit_l_max 28
_diffrn_reflns_limit_l_min -28
_diffrn_reflns_number 60255
_diffrn_reflns_theta_full 27.51
_diffrn_reflns_theta_max 27.51
_diffrn_reflns_theta_min 3.03
_exptl_absorpt_coefficient_mu 0.063
_exptl_absorpt_correction_T_max 0.9938
_exptl_absorpt_correction_T_min 0.9863
_exptl_absorpt_correction_type multi-scan
_exptl_absorpt_process_details 'Denzo and Scalpack (Otwinowski & Minor 1997)'
_exptl_crystal_colour Colourless
_exptl_crystal_density_diffrn 1.080
_exptl_crystal_density_method 'not measured'
_exptl_crystal_description block
_exptl_crystal_F_000 1344
_exptl_crystal_size_max 0.22
_exptl_crystal_size_mid 0.12
_exptl_crystal_size_min 0.10
_refine_diff_density_max 0.189
_refine_diff_density_min -0.198
_refine_diff_density_rms 0.042
_refine_ls_extinction_method none
_refine_ls_goodness_of_fit_ref 0.972
_refine_ls_hydrogen_treatment constr
_refine_ls_matrix_type full
_refine_ls_number_parameters 424
_refine_ls_number_reflns 8615
_refine_ls_number_restraints 0
_refine_ls_restrained_S_all 0.972
_refine_ls_R_factor_all 0.1212
_refine_ls_R_factor_gt 0.0534
_refine_ls_shift/su_max 0.000
_refine_ls_shift/su_mean 0.000
_refine_ls_structure_factor_coef Fsqd
_refine_ls_weighting_details 'calc w=1/[\s^2^(Fo^2^)+(0.0544P)^2^+0.0000P] where P=(Fo^2^+2Fc^2^)/3'
_refine_ls_weighting_scheme calc
_refine_ls_wR_factor_gt 0.1060
_refine_ls_wR_factor_ref 0.1256
_reflns_number_gt 4782
_reflns_number_total 8615
_reflns_threshold_expression >2sigma(I)
_cod_data_source_file b514920g.txt
_cod_data_source_block compound3c
_cod_depositor_comments
;
The following automatic conversions were performed:
'_symmetry_cell_setting' value 'Monoclinic' changed to 'monoclinic'
according to '/home/saulius/struct/CIF-dictionaries/cif_core.dic'
dictionary named 'cif_core.dic' version 2.4.1 from 2010-06-29.

Automatic conversion script
Id: cif_fix_enum 1527 2010-12-29 10:47:43Z saulius 
;
_cod_original_sg_symbol_H-M 'P 21/n'
_cod_database_code 7006871

loop_
_symmetry_equiv_pos_as_xyz
'x, y, z'
'-x+1/2, y+1/2, -z+1/2'
'-x, -y, -z'
'x-1/2, -y-1/2, z-1/2'

loop_
_atom_site_label
_atom_site_type_symbol
_atom_site_fract_x
_atom_site_fract_y
_atom_site_fract_z
_atom_site_U_iso_or_equiv
_atom_site_adp_type
_atom_site_occupancy
_atom_site_symmetry_multiplicity
_atom_site_calc_flag
_atom_site_refinement_flags
_atom_site_disorder_assembly
_atom_site_disorder_group
B1 B 0.0483(2) 0.24501(12) 0.12558(8) 0.0245(5) Uani 1 1 d . . .
B2 B 0.1079(2) -0.06809(12) 0.10916(8) 0.0232(4) Uani 1 1 d . . .
B3 B 0.1869(2) 0.08233(11) 0.32311(9) 0.0231(4) Uani 1 1 d . . .
N1 N -0.07239(14) 0.28413(8) 0.11859(6) 0.0273(3) Uani 1 1 d . . .
N2 N 0.13368(15) 0.29977(8) 0.09702(6) 0.0275(4) Uani 1 1 d . . .
N3 N -0.00483(14) -0.10963(8) 0.08724(6) 0.0251(3) Uani 1 1 d . . .
N4 N 0.20895(14) -0.11116(8) 0.08184(6) 0.0255(3) Uani 1 1 d . . .
N5 N 0.30723(14) 0.09334(8) 0.35548(6) 0.0247(3) Uani 1 1 d . . .
N6 N 0.09860(13) 0.07717(8) 0.37072(6) 0.0234(3) Uani 1 1 d . . .
C1 C 0.08277(16) 0.16058(10) 0.15800(7) 0.0214(4) Uani 1 1 d . . .
C2 C 0.08110(16) 0.08734(10) 0.12431(7) 0.0223(4) Uani 1 1 d . . .
H2 H 0.0554 0.0889 0.0815 0.027 Uiso 1 1 calc R . .
C3 C 0.11561(16) 0.01183(10) 0.15093(7) 0.0217(4) Uani 1 1 d . . .
C4 C 0.15238(16) 0.01165(10) 0.21406(7) 0.0223(4) Uani 1 1 d . . .
H4 H 0.1766 -0.0390 0.2330 0.027 Uiso 1 1 calc R . .
C5 C 0.15516(16) 0.08242(10) 0.25074(7) 0.0222(4) Uani 1 1 d . . .
C6 C 0.12024(16) 0.15615(10) 0.22100(7) 0.0230(4) Uani 1 1 d . . .
H6 H 0.1221 0.2053 0.2447 0.028 Uiso 1 1 calc R . .
C7 C -0.0546(2) 0.35950(11) 0.08848(8) 0.0358(5) Uani 1 1 d . . .
H7 H -0.1187 0.3983 0.0784 0.043 Uiso 1 1 calc R . .
C8 C 0.0650(2) 0.36855(11) 0.07619(9) 0.0359(5) Uani 1 1 d . . .
H8 H 0.0987 0.4148 0.0562 0.043 Uiso 1 1 calc R . .
C9 C -0.19311(18) 0.26463(11) 0.14601(8) 0.0296(4) Uani 1 1 d . . .
C10 C -0.2141(2) 0.17254(12) 0.14567(11) 0.0477(6) Uani 1 1 d . . .
H10A H -0.2106 0.1517 0.1032 0.072 Uiso 1 1 calc R . .
H10B H -0.2963 0.1604 0.1612 0.072 Uiso 1 1 calc R . .
H10C H -0.1491 0.1460 0.1724 0.072 Uiso 1 1 calc R . .
C11 C -0.3019(2) 0.30349(13) 0.10840(10) 0.0482(6) Uani 1 1 d . . .
H11A H -0.2958 0.3634 0.1115 0.072 Uiso 1 1 calc R . .
H11B H -0.3807 0.2852 0.1246 0.072 Uiso 1 1 calc R . .
H11C H -0.2990 0.2869 0.0649 0.072 Uiso 1 1 calc R . .
C12 C -0.1880(2) 0.29718(16) 0.21215(10) 0.0607(7) Uani 1 1 d . . .
H12A H -0.1184 0.2714 0.2362 0.091 Uiso 1 1 calc R . .
H12B H -0.2666 0.2844 0.2312 0.091 Uiso 1 1 calc R . .
H12C H -0.1759 0.3568 0.2117 0.091 Uiso 1 1 calc R . .
C13 C 0.27249(18) 0.30067(10) 0.09890(8) 0.0281(4) Uani 1 1 d . . .
C14 C 0.32521(18) 0.21368(11) 0.09704(9) 0.0323(4) Uani 1 1 d . . .
H14A H 0.3078 0.1849 0.1355 0.048 Uiso 1 1 calc R . .
H14B H 0.4157 0.2162 0.0929 0.048 Uiso 1 1 calc R . .
H14C H 0.2859 0.1841 0.0615 0.048 Uiso 1 1 calc R . .
C15 C 0.3177(2) 0.34783(12) 0.04316(8) 0.0373(5) Uani 1 1 d . . .
H15A H 0.2757 0.3266 0.0050 0.056 Uiso 1 1 calc R . .
H15B H 0.4082 0.3409 0.0412 0.056 Uiso 1 1 calc R . .
H15C H 0.2982 0.4062 0.0475 0.056 Uiso 1 1 calc R . .
C16 C 0.3202(2) 0.34380(11) 0.15878(8) 0.0360(5) Uani 1 1 d . . .
H16A H 0.2886 0.4002 0.1589 0.054 Uiso 1 1 calc R . .
H16B H 0.4118 0.3446 0.1610 0.054 Uiso 1 1 calc R . .
H16C H 0.2908 0.3142 0.1947 0.054 Uiso 1 1 calc R . .
C17 C 0.03040(19) -0.17206(10) 0.04687(8) 0.0294(4) Uani 1 1 d . . .
H17 H -0.0258 -0.2079 0.0245 0.035 Uiso 1 1 calc R . .
C18 C 0.15443(18) -0.17358(10) 0.04457(8) 0.0292(4) Uani 1 1 d . . .
H18 H 0.1995 -0.2115 0.0210 0.035 Uiso 1 1 calc R . .
C19 C -0.13847(17) -0.09480(10) 0.09834(8) 0.0262(4) Uani 1 1 d . . .
C20 C -0.21067(19) -0.17593(11) 0.09625(9) 0.0366(5) Uani 1 1 d . . .
H20A H -0.2132 -0.1981 0.0540 0.055 Uiso 1 1 calc R . .
H20B H -0.2961 -0.1664 0.1085 0.055 Uiso 1 1 calc R . .
H20C H -0.1689 -0.2152 0.1249 0.055 Uiso 1 1 calc R . .
C21 C -0.15134(18) -0.05868(12) 0.16290(8) 0.0331(4) Uani 1 1 d . . .
H21A H -0.1111 -0.0952 0.1940 0.050 Uiso 1 1 calc R . .
H21B H -0.2401 -0.0529 0.1708 0.050 Uiso 1 1 calc R . .
H21C H -0.1111 -0.0047 0.1653 0.050 Uiso 1 1 calc R . .
C22 C -0.19431(19) -0.03666(11) 0.04875(8) 0.0345(5) Uani 1 1 d . . .
H22A H -0.1477 0.0151 0.0502 0.052 Uiso 1 1 calc R . .
H22B H -0.2820 -0.0260 0.0565 0.052 Uiso 1 1 calc R . .
H22C H -0.1890 -0.0618 0.0078 0.052 Uiso 1 1 calc R . .
C23 C 0.34656(18) -0.10622(10) 0.09368(8) 0.0292(4) Uani 1 1 d . . .
C24 C 0.3821(2) -0.15425(12) 0.15309(8) 0.0395(5) Uani 1 1 d . . .
H24A H 0.3425 -0.1289 0.1882 0.059 Uiso 1 1 calc R . .
H24B H 0.4731 -0.1534 0.1608 0.059 Uiso 1 1 calc R . .
H24C H 0.3535 -0.2111 0.1483 0.059 Uiso 1 1 calc R . .
C25 C 0.41382(19) -0.14330(12) 0.03933(8) 0.0374(5) Uani 1 1 d . . .
H25A H 0.3992 -0.2026 0.0378 0.056 Uiso 1 1 calc R . .
H25B H 0.5037 -0.1327 0.0451 0.056 Uiso 1 1 calc R . .
H25C H 0.3815 -0.1183 0.0004 0.056 Uiso 1 1 calc R . .
C26 C 0.38826(18) -0.01675(11) 0.10101(9) 0.0330(4) Uani 1 1 d . . .
H26A H 0.3674 0.0131 0.0624 0.050 Uiso 1 1 calc R . .
H26B H 0.4787 -0.0147 0.1103 0.050 Uiso 1 1 calc R . .
H26C H 0.3453 0.0087 0.1350 0.050 Uiso 1 1 calc R . .
C27 C 0.28731(18) 0.09783(10) 0.41889(8) 0.0274(4) Uani 1 1 d . . .
H27 H 0.3506 0.1063 0.4508 0.033 Uiso 1 1 calc R . .
C28 C 0.16541(17) 0.08844(10) 0.42776(8) 0.0266(4) Uani 1 1 d . . .
H28 H 0.1295 0.0893 0.4670 0.032 Uiso 1 1 calc R . .
C29 C 0.43278(17) 0.10618(11) 0.33070(8) 0.0308(4) Uani 1 1 d . . .
C30 C 0.45751(19) 0.03817(14) 0.28404(9) 0.0454(5) Uani 1 1 d . . .
H30A H 0.4533 -0.0153 0.3045 0.068 Uiso 1 1 calc R . .
H30B H 0.5407 0.0456 0.2683 0.068 Uiso 1 1 calc R . .
H30C H 0.3944 0.0407 0.2495 0.068 Uiso 1 1 calc R . .
C31 C 0.53510(18) 0.10238(11) 0.38264(9) 0.0343(5) Uani 1 1 d . . .
H31A H 0.5245 0.1479 0.4115 0.052 Uiso 1 1 calc R . .
H31B H 0.6170 0.1066 0.3649 0.052 Uiso 1 1 calc R . .
H31C H 0.5295 0.0502 0.4048 0.052 Uiso 1 1 calc R . .
C32 C 0.4351(2) 0.19097(13) 0.30011(9) 0.0449(5) Uani 1 1 d . . .
H32A H 0.3712 0.1934 0.2659 0.067 Uiso 1 1 calc R . .
H32B H 0.5176 0.2006 0.2841 0.067 Uiso 1 1 calc R . .
H32C H 0.4181 0.2332 0.3308 0.067 Uiso 1 1 calc R . .
C33 C -0.03991(16) 0.07341(10) 0.36802(7) 0.0236(4) Uani 1 1 d . . .
C34 C -0.09162(17) 0.03347(11) 0.30796(8) 0.0307(4) Uani 1 1 d . . .
H34A H -0.0721 0.0680 0.2726 0.046 Uiso 1 1 calc R . .
H34B H -0.1824 0.0275 0.3092 0.046 Uiso 1 1 calc R . .
H34C H -0.0535 -0.0207 0.3035 0.046 Uiso 1 1 calc R . .
C35 C -0.09110(18) 0.16085(10) 0.37233(9) 0.0327(4) Uani 1 1 d . . .
H35A H -0.0574 0.1866 0.4107 0.049 Uiso 1 1 calc R . .
H35B H -0.1825 0.1590 0.3724 0.049 Uiso 1 1 calc R . .
H35C H -0.0662 0.1929 0.3367 0.049 Uiso 1 1 calc R . .
C36 C -0.08365(18) 0.02202(10) 0.42190(8) 0.0280(4) Uani 1 1 d . . .
H36A H -0.0466 -0.0329 0.4204 0.042 Uiso 1 1 calc R . .
H36B H -0.1749 0.0174 0.4186 0.042 Uiso 1 1 calc R . .
H36C H -0.0575 0.0485 0.4613 0.042 Uiso 1 1 calc R . .

loop_
_atom_site_aniso_label
_atom_site_aniso_U_11
_atom_site_aniso_U_22
_atom_site_aniso_U_33
_atom_site_aniso_U_23
_atom_site_aniso_U_13
_atom_site_aniso_U_12
B1 0.0287(12) 0.0258(10) 0.0191(9) -0.0029(8) 0.0004(8) -0.0033(9)
B2 0.0267(12) 0.0231(10) 0.0194(9) 0.0037(8) -0.0007(8) 0.0046(9)
B3 0.0244(12) 0.0177(9) 0.0272(10) 0.0002(8) 0.0017(8) 0.0009(8)
N1 0.0295(9) 0.0231(7) 0.0292(8) 0.0020(6) -0.0003(7) 0.0009(7)
N2 0.0320(10) 0.0228(8) 0.0277(8) 0.0025(6) 0.0024(7) -0.0014(7)
N3 0.0260(9) 0.0221(7) 0.0270(8) -0.0009(6) -0.0008(6) 0.0004(6)
N4 0.0268(9) 0.0237(7) 0.0258(8) 0.0000(6) 0.0001(6) 0.0031(6)
N5 0.0224(9) 0.0273(8) 0.0246(8) 0.0003(6) 0.0012(6) -0.0011(6)
N6 0.0219(9) 0.0245(7) 0.0235(7) -0.0007(6) -0.0009(6) -0.0019(6)
C1 0.0159(10) 0.0232(9) 0.0254(9) 0.0004(7) 0.0025(7) -0.0019(7)
C2 0.0186(10) 0.0265(9) 0.0216(8) -0.0003(7) 0.0000(7) -0.0013(7)
C3 0.0156(9) 0.0234(9) 0.0259(9) 0.0008(7) 0.0011(7) -0.0002(7)
C4 0.0185(10) 0.0229(9) 0.0256(9) 0.0021(7) 0.0014(7) -0.0005(7)
C5 0.0175(10) 0.0237(9) 0.0257(9) 0.0005(7) 0.0025(7) -0.0011(7)
C6 0.0201(10) 0.0233(9) 0.0259(9) -0.0039(7) 0.0039(7) -0.0008(7)
C7 0.0394(14) 0.0253(10) 0.0421(11) 0.0096(8) -0.0017(9) 0.0059(9)
C8 0.0391(14) 0.0254(10) 0.0433(11) 0.0105(8) 0.0039(10) -0.0021(9)
C9 0.0268(11) 0.0294(10) 0.0327(10) -0.0013(8) 0.0018(8) 0.0020(8)
C10 0.0279(13) 0.0360(11) 0.0801(16) 0.0102(11) 0.0108(11) -0.0008(9)
C11 0.0325(14) 0.0455(13) 0.0661(14) 0.0112(11) -0.0014(11) 0.0075(10)
C12 0.0480(16) 0.0920(19) 0.0436(13) -0.0178(13) 0.0138(11) -0.0183(14)
C13 0.0272(11) 0.0268(9) 0.0308(10) -0.0004(8) 0.0046(8) -0.0059(8)
C14 0.0272(11) 0.0318(10) 0.0382(10) -0.0029(8) 0.0049(8) -0.0046(9)
C15 0.0431(14) 0.0346(11) 0.0350(10) 0.0002(8) 0.0098(9) -0.0079(9)
C16 0.0368(13) 0.0366(11) 0.0346(10) -0.0042(9) 0.0022(9) -0.0042(9)
C17 0.0380(13) 0.0231(9) 0.0272(9) -0.0041(7) 0.0018(8) -0.0016(8)
C18 0.0339(13) 0.0242(9) 0.0297(10) -0.0059(8) 0.0023(8) 0.0013(8)
C19 0.0225(10) 0.0261(9) 0.0297(9) -0.0001(7) -0.0006(8) -0.0022(8)
C20 0.0316(12) 0.0293(10) 0.0484(12) -0.0007(9) -0.0029(9) -0.0042(9)
C21 0.0260(11) 0.0400(11) 0.0336(10) -0.0027(8) 0.0053(8) -0.0059(9)
C22 0.0310(12) 0.0355(11) 0.0370(11) 0.0038(8) 0.0015(9) 0.0068(9)
C23 0.0263(11) 0.0317(10) 0.0294(10) 0.0007(8) 0.0005(8) 0.0070(8)
C24 0.0369(13) 0.0467(12) 0.0347(10) 0.0051(9) -0.0004(9) 0.0106(10)
C25 0.0308(12) 0.0457(12) 0.0360(11) -0.0038(9) 0.0038(9) 0.0093(9)
C26 0.0220(11) 0.0392(11) 0.0379(10) -0.0018(8) 0.0004(8) 0.0020(8)
C27 0.0261(11) 0.0312(10) 0.0245(9) -0.0017(7) -0.0028(8) -0.0013(8)
C28 0.0290(12) 0.0313(10) 0.0192(9) -0.0031(7) 0.0000(8) -0.0029(8)
C29 0.0213(11) 0.0408(11) 0.0303(10) -0.0012(8) 0.0015(8) -0.0047(8)
C30 0.0242(12) 0.0699(15) 0.0423(12) -0.0183(11) 0.0047(9) -0.0039(11)
C31 0.0220(11) 0.0385(11) 0.0420(11) 0.0007(9) -0.0027(9) -0.0031(9)
C32 0.0300(13) 0.0592(14) 0.0450(12) 0.0170(10) -0.0008(9) -0.0123(10)
C33 0.0194(10) 0.0247(9) 0.0268(9) -0.0019(7) 0.0024(7) -0.0013(7)
C34 0.0217(11) 0.0398(11) 0.0305(10) -0.0032(8) 0.0001(8) -0.0042(8)
C35 0.0242(11) 0.0282(10) 0.0458(11) 0.0014(8) 0.0039(9) 0.0009(8)
C36 0.0260(11) 0.0282(9) 0.0300(10) 0.0007(8) 0.0036(8) -0.0025(8)

loop_
_atom_type_symbol
_atom_type_description
_atom_type_scat_dispersion_real
_atom_type_scat_dispersion_imag
_atom_type_scat_source
C C 0.0033 0.0016 'International Tables Vol C Tables 4.2.6.8 and 6.1.1.4'
H H 0.0000 0.0000 'International Tables Vol C Tables 4.2.6.8 and 6.1.1.4'
B B 0.0013 0.0007 'International Tables Vol C Tables 4.2.6.8 and 6.1.1.4'
N N 0.0061 0.0033 'International Tables Vol C Tables 4.2.6.8 and 6.1.1.4'

loop_
_geom_angle_atom_site_label_1
_geom_angle_atom_site_label_2
_geom_angle_atom_site_label_3
_geom_angle
_geom_angle_site_symmetry_1
_geom_angle_site_symmetry_3
_geom_angle_publ_flag
N2 B1 N1 105.60(15) . . ?
N2 B1 C1 126.23(17) . . ?
N1 B1 C1 128.17(17) . . ?
N3 B2 N4 105.78(14) . . ?
N3 B2 C3 126.07(16) . . ?
N4 B2 C3 128.04(17) . . ?
N6 B3 N5 105.51(14) . . ?
N6 B3 C5 126.36(17) . . ?
N5 B3 C5 127.99(16) . . ?
C7 N1 B1 106.87(15) . . ?
C7 N1 C9 120.91(15) . . ?
B1 N1 C9 131.23(14) . . ?
C8 N2 B1 107.31(16) . . ?
C8 N2 C13 120.53(14) . . ?
B1 N2 C13 130.79(14) . . ?
C17 N3 B2 107.09(15) . . ?
C17 N3 C19 120.87(14) . . ?
B2 N3 C19 131.99(14) . . ?
C18 N4 B2 106.78(15) . . ?
C18 N4 C23 121.03(14) . . ?
B2 N4 C23 131.59(14) . . ?
C27 N5 B3 107.39(15) . . ?
C27 N5 C29 122.29(14) . . ?
B3 N5 C29 130.09(14) . . ?
C28 N6 B3 107.22(15) . . ?
C28 N6 C33 120.04(14) . . ?
B3 N6 C33 132.19(14) . . ?
C2 C1 C6 117.19(15) . . ?
C2 C1 B1 121.20(14) . . ?
C6 C1 B1 121.58(14) . . ?
C1 C2 C3 122.83(15) . . ?
C1 C2 H2 118.6 . . ?
C3 C2 H2 118.6 . . ?
C4 C3 C2 117.13(15) . . ?
C4 C3 B2 123.81(14) . . ?
C2 C3 B2 119.04(14) . . ?
C3 C4 C5 123.13(15) . . ?
C3 C4 H4 118.4 . . ?
C5 C4 H4 118.4 . . ?
C4 C5 C6 116.77(15) . . ?
C4 C5 B3 123.76(14) . . ?
C6 C5 B3 119.36(14) . . ?
C1 C6 C5 122.95(15) . . ?
C1 C6 H6 118.5 . . ?
C5 C6 H6 118.5 . . ?
C8 C7 N1 110.20(17) . . ?
C8 C7 H7 124.9 . . ?
N1 C7 H7 124.9 . . ?
C7 C8 N2 109.99(16) . . ?
C7 C8 H8 125.0 . . ?
N2 C8 H8 125.0 . . ?
N1 C9 C10 109.98(15) . . ?
N1 C9 C11 110.88(15) . . ?
C10 C9 C11 107.47(16) . . ?
N1 C9 C12 108.24(15) . . ?
C10 C9 C12 110.29(18) . . ?
C11 C9 C12 109.98(17) . . ?
C9 C10 H10A 109.5 . . ?
C9 C10 H10B 109.5 . . ?
H10A C10 H10B 109.5 . . ?
C9 C10 H10C 109.5 . . ?
H10A C10 H10C 109.5 . . ?
H10B C10 H10C 109.5 . . ?
C9 C11 H11A 109.5 . . ?
C9 C11 H11B 109.5 . . ?
H11A C11 H11B 109.5 . . ?
C9 C11 H11C 109.5 . . ?
H11A C11 H11C 109.5 . . ?
H11B C11 H11C 109.5 . . ?
C9 C12 H12A 109.5 . . ?
C9 C12 H12B 109.5 . . ?
H12A C12 H12B 109.5 . . ?
C9 C12 H12C 109.5 . . ?
H12A C12 H12C 109.5 . . ?
H12B C12 H12C 109.5 . . ?
N2 C13 C14 111.19(14) . . ?
N2 C13 C15 110.16(15) . . ?
C14 C13 C15 108.15(15) . . ?
N2 C13 C16 108.28(14) . . ?
C14 C13 C16 109.94(15) . . ?
C15 C13 C16 109.12(15) . . ?
C13 C14 H14A 109.5 . . ?
C13 C14 H14B 109.5 . . ?
H14A C14 H14B 109.5 . . ?
C13 C14 H14C 109.5 . . ?
H14A C14 H14C 109.5 . . ?
H14B C14 H14C 109.5 . . ?
C13 C15 H15A 109.5 . . ?
C13 C15 H15B 109.5 . . ?
H15A C15 H15B 109.5 . . ?
C13 C15 H15C 109.5 . . ?
H15A C15 H15C 109.5 . . ?
H15B C15 H15C 109.5 . . ?
C13 C16 H16A 109.5 . . ?
C13 C16 H16B 109.5 . . ?
H16A C16 H16B 109.5 . . ?
C13 C16 H16C 109.5 . . ?
H16A C16 H16C 109.5 . . ?
H16B C16 H16C 109.5 . . ?
C18 C17 N3 109.87(16) . . ?
C18 C17 H17 125.1 . . ?
N3 C17 H17 125.1 . . ?
C17 C18 N4 110.42(15) . . ?
C17 C18 H18 124.8 . . ?
N4 C18 H18 124.8 . . ?
N3 C19 C21 110.34(14) . . ?
N3 C19 C22 109.36(14) . . ?
C21 C19 C22 110.43(15) . . ?
N3 C19 C20 110.20(14) . . ?
C21 C19 C20 106.77(15) . . ?
C22 C19 C20 109.73(15) . . ?
C19 C20 H20A 109.5 . . ?
C19 C20 H20B 109.5 . . ?
H20A C20 H20B 109.5 . . ?
C19 C20 H20C 109.5 . . ?
H20A C20 H20C 109.5 . . ?
H20B C20 H20C 109.5 . . ?
C19 C21 H21A 109.5 . . ?
C19 C21 H21B 109.5 . . ?
H21A C21 H21B 109.5 . . ?
C19 C21 H21C 109.5 . . ?
H21A C21 H21C 109.5 . . ?
H21B C21 H21C 109.5 . . ?
C19 C22 H22A 109.5 . . ?
C19 C22 H22B 109.5 . . ?
H22A C22 H22B 109.5 . . ?
C19 C22 H22C 109.5 . . ?
H22A C22 H22C 109.5 . . ?
H22B C22 H22C 109.5 . . ?
N4 C23 C26 110.54(14) . . ?
N4 C23 C24 108.31(15) . . ?
C26 C23 C24 110.04(15) . . ?
N4 C23 C25 110.59(14) . . ?
C26 C23 C25 107.88(15) . . ?
C24 C23 C25 109.48(15) . . ?
C23 C24 H24A 109.5 . . ?
C23 C24 H24B 109.5 . . ?
H24A C24 H24B 109.5 . . ?
C23 C24 H24C 109.5 . . ?
H24A C24 H24C 109.5 . . ?
H24B C24 H24C 109.5 . . ?
C23 C25 H25A 109.5 . . ?
C23 C25 H25B 109.5 . . ?
H25A C25 H25B 109.5 . . ?
C23 C25 H25C 109.5 . . ?
H25A C25 H25C 109.5 . . ?
H25B C25 H25C 109.5 . . ?
C23 C26 H26A 109.5 . . ?
C23 C26 H26B 109.5 . . ?
H26A C26 H26B 109.5 . . ?
C23 C26 H26C 109.5 . . ?
H26A C26 H26C 109.5 . . ?
H26B C26 H26C 109.5 . . ?
C28 C27 N5 109.73(15) . . ?
C28 C27 H27 125.1 . . ?
N5 C27 H27 125.1 . . ?
C27 C28 N6 110.09(15) . . ?
C27 C28 H28 125.0 . . ?
N6 C28 H28 125.0 . . ?
N5 C29 C31 110.91(14) . . ?
N5 C29 C30 109.13(15) . . ?
C31 C29 C30 108.08(16) . . ?
N5 C29 C32 108.57(15) . . ?
C31 C29 C32 108.96(15) . . ?
C30 C29 C32 111.20(16) . . ?
C29 C30 H30A 109.5 . . ?
C29 C30 H30B 109.5 . . ?
H30A C30 H30B 109.5 . . ?
C29 C30 H30C 109.5 . . ?
H30A C30 H30C 109.5 . . ?
H30B C30 H30C 109.5 . . ?
C29 C31 H31A 109.5 . . ?
C29 C31 H31B 109.5 . . ?
H31A C31 H31B 109.5 . . ?
C29 C31 H31C 109.5 . . ?
H31A C31 H31C 109.5 . . ?
H31B C31 H31C 109.5 . . ?
C29 C32 H32A 109.5 . . ?
C29 C32 H32B 109.5 . . ?
H32A C32 H32B 109.5 . . ?
C29 C32 H32C 109.5 . . ?
H32A C32 H32C 109.5 . . ?
H32B C32 H32C 109.5 . . ?
N6 C33 C34 111.44(14) . . ?
N6 C33 C36 109.99(14) . . ?
C34 C33 C36 107.49(14) . . ?
N6 C33 C35 108.68(14) . . ?
C34 C33 C35 109.52(14) . . ?
C36 C33 C35 109.71(14) . . ?
C33 C34 H34A 109.5 . . ?
C33 C34 H34B 109.5 . . ?
H34A C34 H34B 109.5 . . ?
C33 C34 H34C 109.5 . . ?
H34A C34 H34C 109.5 . . ?
H34B C34 H34C 109.5 . . ?
C33 C35 H35A 109.5 . . ?
C33 C35 H35B 109.5 . . ?
H35A C35 H35B 109.5 . . ?
C33 C35 H35C 109.5 . . ?
H35A C35 H35C 109.5 . . ?
H35B C35 H35C 109.5 . . ?
C33 C36 H36A 109.5 . . ?
C33 C36 H36B 109.5 . . ?
H36A C36 H36B 109.5 . . ?
C33 C36 H36C 109.5 . . ?
H36A C36 H36C 109.5 . . ?
H36B C36 H36C 109.5 . . ?

loop_
_geom_bond_atom_site_label_1
_geom_bond_atom_site_label_2
_geom_bond_distance
_geom_bond_site_symmetry_2
_geom_bond_publ_flag
B1 N2 1.442(2) . ?
B1 N1 1.443(3) . ?
B1 C1 1.578(2) . ?
B2 N3 1.442(3) . ?
B2 N4 1.444(2) . ?
B2 C3 1.584(2) . ?
B3 N6 1.439(2) . ?
B3 N5 1.443(2) . ?
B3 C5 1.580(2) . ?
N1 C7 1.408(2) . ?
N1 C9 1.487(2) . ?
N2 C8 1.401(2) . ?
N2 C13 1.486(2) . ?
N3 C17 1.405(2) . ?
N3 C19 1.485(2) . ?
N4 C18 1.404(2) . ?
N4 C23 1.485(2) . ?
N5 C27 1.399(2) . ?
N5 C29 1.491(2) . ?
N6 C28 1.402(2) . ?
N6 C33 1.484(2) . ?
C1 C2 1.397(2) . ?
C1 C6 1.398(2) . ?
C2 C3 1.399(2) . ?
C2 H2 0.9500 . ?
C3 C4 1.398(2) . ?
C4 C5 1.399(2) . ?
C4 H4 0.9500 . ?
C5 C6 1.403(2) . ?
C6 H6 0.9500 . ?
C7 C8 1.332(3) . ?
C7 H7 0.9500 . ?
C8 H8 0.9500 . ?
C9 C10 1.518(3) . ?
C9 C11 1.521(3) . ?
C9 C12 1.522(3) . ?
C10 H10A 0.9800 . ?
C10 H10B 0.9800 . ?
C10 H10C 0.9800 . ?
C11 H11A 0.9800 . ?
C11 H11B 0.9800 . ?
C11 H11C 0.9800 . ?
C12 H12A 0.9800 . ?
C12 H12B 0.9800 . ?
C12 H12C 0.9800 . ?
C13 C14 1.528(2) . ?
C13 C15 1.530(2) . ?
C13 C16 1.534(2) . ?
C14 H14A 0.9800 . ?
C14 H14B 0.9800 . ?
C14 H14C 0.9800 . ?
C15 H15A 0.9800 . ?
C15 H15B 0.9800 . ?
C15 H15C 0.9800 . ?
C16 H16A 0.9800 . ?
C16 H16B 0.9800 . ?
C16 H16C 0.9800 . ?
C17 C18 1.334(3) . ?
C17 H17 0.9500 . ?
C18 H18 0.9500 . ?
C19 C21 1.527(2) . ?
C19 C22 1.527(2) . ?
C19 C20 1.531(2) . ?
C20 H20A 0.9800 . ?
C20 H20B 0.9800 . ?
C20 H20C 0.9800 . ?
C21 H21A 0.9800 . ?
C21 H21B 0.9800 . ?
C21 H21C 0.9800 . ?
C22 H22A 0.9800 . ?
C22 H22B 0.9800 . ?
C22 H22C 0.9800 . ?
C23 C26 1.531(2) . ?
C23 C24 1.532(2) . ?
C23 C25 1.536(2) . ?
C24 H24A 0.9800 . ?
C24 H24B 0.9800 . ?
C24 H24C 0.9800 . ?
C25 H25A 0.9800 . ?
C25 H25B 0.9800 . ?
C25 H25C 0.9800 . ?
C26 H26A 0.9800 . ?
C26 H26B 0.9800 . ?
C26 H26C 0.9800 . ?
C27 C28 1.340(3) . ?
C27 H27 0.9500 . ?
C28 H28 0.9500 . ?
C29 C31 1.525(2) . ?
C29 C30 1.531(3) . ?
C29 C32 1.532(3) . ?
C30 H30A 0.9800 . ?
C30 H30B 0.9800 . ?
C30 H30C 0.9800 . ?
C31 H31A 0.9800 . ?
C31 H31B 0.9800 . ?
C31 H31C 0.9800 . ?
C32 H32A 0.9800 . ?
C32 H32B 0.9800 . ?
C32 H32C 0.9800 . ?
C33 C34 1.527(2) . ?
C33 C36 1.528(2) . ?
C33 C35 1.532(2) . ?
C34 H34A 0.9800 . ?
C34 H34B 0.9800 . ?
C34 H34C 0.9800 . ?
C35 H35A 0.9800 . ?
C35 H35B 0.9800 . ?
C35 H35C 0.9800 . ?
C36 H36A 0.9800 . ?
C36 H36B 0.9800 . ?
C36 H36C 0.9800 . ?

loop_
_cod_related_entry_id
_cod_related_entry_database
_cod_related_entry_code
1 ChemSpider 21144600
